data_4518618
loop_
_publ_author_name
'Doll, Julianna S.'
'Eichelmann, Robert'
'Hertwig, Leif E.'
'Bender, Thilo'
'Kohler, Vincenz J.'
'Bill, Eckhard'
'Wadepohl, Hubert'
'Ro\,sca, Drago\,s-Adrian'

_publ_section_title
;
 Iron-Catalyzed Trimerization of Terminal Alkynes Enabled by
 Pyrimidinediimine Ligands: A Regioselective Method for the Synthesis of
 1,3,5-Substituted Arenes
;
_journal_name_full 'ACS Catalysis'
_journal_page_first 5593
_journal_page_last 5600
_journal_paper_doi 10.1021/acscatal.1c00978
_journal_year 2021
_chemical_absolute_configuration ad
_chemical_formula_sum 'C40 H58 Cl2 Fe N4 O'
_chemical_formula_weight 737.65
_chemical_properties_physical 'air-sensitive, moisture-sensitive'
_space_group_crystal_system hexagonal
_space_group_IT_number 169
_space_group_name_Hall 'P 61'
_space_group_name_H-M_alt 'P 61'
_atom_sites_solution_hydrogens geom
_atom_sites_solution_primary dual
_atom_sites_solution_secondary difmap
_audit_block_code ro_dr12
_audit_creation_date 2019-08-12
_audit_creation_method
;
encif (version 1.123)

encifer (version_id = 274361.64)

Olex2 1.3
(compiled 2020.12.01 svn.r5f60950 for OlexSys, GUI svn.r6226)
;
_audit_update_record '07.12.2020 16:18:56 CET UTC+01:00  encif 1.123'
_cell_angle_alpha 90
_cell_angle_beta 90
_cell_angle_gamma 120
_cell_formula_units_Z 6
_cell_length_a 26.4101(5)
_cell_length_b 26.4101(5)
_cell_length_c 10.6187(2)
_cell_measurement_reflns_used 8309
_cell_measurement_temperature 120(1)
_cell_measurement_theta_max 41.8880
_cell_measurement_theta_min 3.3500
_cell_volume 6414.2(2)
_computing_cell_refinement 'CrysAlisPro 1.171.40.53a (Rigaku OD, 2019)'
_computing_data_collection 'CrysAlisPro 1.171.40.53a (Rigaku OD, 2019)'
_computing_data_reduction 'CrysAlisPro 1.171.40.53a (Rigaku OD, 2019)'
_computing_publication_material 'encif (Wadepohl, 2009-20); encifer (Allen et al., 2004)'
_computing_structure_refinement 'SHELXL-20xx (Sheldrick, 2015)'
_computing_structure_solution 'SIR2019 (Giacovazzo et al., 2019)'
_diffrn_ambient_temperature 120(1)
_diffrn_detector 'CCD plate'
_diffrn_detector_area_resol_mean 7.9621
_diffrn_detector_type Eos
_diffrn_measured_fraction_theta_full 0.994
_diffrn_measured_fraction_theta_max 0.994
_diffrn_measurement_details
;
List of Runs (angles in degrees, time in seconds):

  # Type    Start    End  Width  t~exp~   \w     \q     \k     \f   Frames
--------------------------------------------------------------------------
  1  \w    -29.00  39.00   1.00   10.00    --    0.00  77.00 150.00   68
  2  \w    -69.00  19.00   1.00   10.00    --    0.00 -57.00 120.00   88
  3  \w    -20.00  68.00   1.00   10.00    --    0.00  57.00 -90.00   88
  4  \w    -21.00   7.00   1.00   10.00    --   14.00 109.00 115.29   28
  5  \w    -24.00  14.00   1.00   10.00    --   14.00 100.00 -71.60   38
  6  \w    -17.00  11.00   1.00   10.00    --   26.00 101.00 100.05   28
  7  \w      1.00  26.00   1.00   20.00    --   38.00  89.00-173.81   25
  8  \w      2.00  27.00   1.00   20.00    --   38.00  88.00  31.98   25
  9  \w     14.00  39.00   1.00   20.00    --   46.00  80.00 146.84   25
 10  \w     13.00  38.00   1.00   20.00    --   46.00  82.00 -36.46   25
 11  \w     14.00  39.00   1.00   20.00    --   46.00  80.00   0.09   25
 12  \w     14.00  39.00   1.00   20.00    --   46.00  81.00 -68.58   25
 13  \w     15.00  40.00   1.00   20.00    --   46.00  79.00-103.41   25
 14  \w     16.00  41.00   1.00   20.00    --   46.00  77.00  76.19   25
 15  \w     15.00  40.00   1.00   20.00    --   46.00  81.00  52.96   25
 16  \w     13.00  38.00   1.00   20.00    --   46.00  82.00-132.91   25
 17  \w     13.00  38.00   1.00   20.00    --   46.00  82.00 104.46   25
 18  \w     16.00  41.00   1.00   20.00    --   46.00  77.00  36.70   25
 19  \w     86.00 114.00   1.00   20.00    --   50.00  72.00 -40.94   28
 20  \w     25.00  63.00   1.00   20.00    --   50.00  72.00-170.88   38
 21  \w     23.00  57.00   1.00   20.00    --   50.00  71.00 131.55   34
 22  \w     25.00  52.00   1.00   20.00    --   50.00  72.00 -40.94   27
 23  \w     27.00  54.00   1.00   20.00    --   54.00  73.00  32.06   27
 24  \w     28.00  61.00   1.00   20.00    --   54.00  72.00   9.31   33
 25  \w     28.00  53.00   1.00   20.00    --   54.00  72.00 -74.57   25
 26  \w      6.00  95.00   1.00   20.00    --   54.00 -99.00-180.00   89
 27  \w     28.00  53.00   1.00   20.00    --   54.00  72.00 -29.30   25
 28  \w     28.00  80.00   1.00   20.00    --   54.00-125.00 120.00   52
 29  \w     30.00  57.00   1.00   20.00    --   54.00  72.00 125.56   27
 30  \w     27.00  53.00   1.00   20.00    --   54.00  72.00-122.11   26
 31  \w     26.00  53.00   1.00   20.00    --   54.00  73.00-152.20   27
 32  \w    -15.00  83.00   1.00   20.00    --   54.00 -77.00 -60.00   98
 33  \w     30.00  57.00   1.00   20.00    --   58.00  73.00 178.86   27
 34  \w     31.00  56.00   1.00   20.00    --   58.00  74.00 -93.50   25
 35  \w     35.00  74.00   1.00   20.00    --   58.00  67.00  20.22   39
 36  \w     30.00  56.00   1.00   20.00    --   58.00  74.00  63.94   26
 37  \w     32.00  59.00   1.00   20.00    --   58.00  71.00 -48.51   27
 38  \w     31.00  64.00   1.00   20.00    --   58.00  73.00  55.91   33
 39  \w    102.00 127.00   1.00   20.00    --   58.00  73.00  55.91   25
 40  \w     31.00  58.00   1.00   20.00    --   58.00  72.00 101.41   27
 41  \w     33.00  60.00   1.00   20.00    --   58.00  72.00-135.24   27
 42  \w     38.00  65.00   1.00   20.00    --   58.00  74.00 138.77   27
 43  \w     32.00  59.00   1.00   20.00    --   58.00  72.00  86.45   27
 44  \w     31.00  58.00   1.00   20.00    --   58.00  74.00 109.96   27
 45  \w     33.00 127.00   1.00   20.00    --   58.00  74.00  27.85   94
 46  \w     30.00  56.00   1.00   20.00    --   58.00  74.00-103.77   26
 47  \w     30.00  57.00   1.00   20.00    --   58.00  74.00 131.92   27
 48  \w     31.00  56.00   1.00   20.00    --   58.00  74.00 -29.07   25
 49  \w     35.00  60.00   1.00   20.00    --   62.00  74.00-166.39   25
 50  \w     38.00  65.00   1.00   20.00    --   62.00  72.00 174.63   27
 51  \w     35.00  62.00   1.00   20.00    --   62.00  72.00  39.48   27
 52  \w     38.00  65.00   1.00   20.00    --   62.00  70.00  77.32   27
 53  \w     35.00  62.00   1.00   20.00    --   62.00  72.00-135.05   27
 54  \w     43.00  73.00   1.00   20.00    --   62.00  65.00  94.29   30
 55  \w     35.00  62.00   1.00   20.00    --   62.00  72.00 -29.98   27
 56  \w     35.00  62.00   1.00   20.00    --   62.00  71.00 160.68   27
 57  \w     36.00  63.00   1.00   20.00    --   62.00  72.00 -81.27   27
 58  \w     34.00  60.00   1.00   20.00    --   62.00  74.00 132.95   26
 59  \w     38.00  79.00   1.00   20.00    --   66.00  73.00  55.80   41
 60  \w     38.00  65.00   1.00   20.00    --   66.00  74.00 -22.14   27
 61  \w     39.00  66.00   1.00   20.00    --   66.00  72.00 -62.03   27
 62  \w     38.00  65.00   1.00   20.00    --   66.00  74.00 150.18   27
 63  \w     85.00 114.00   1.00   20.00    --   66.00  68.00 -23.74   29
 64  \w     42.00  76.00   1.00   20.00    --   66.00  68.00 -23.74   34
 65  \w    111.00 136.00   1.00   20.00    --   66.00  74.00-105.77   25
 66  \w     40.00  67.00   1.00   20.00    --   66.00  73.00-131.41   27
 67  \w     46.00  73.00   1.00   20.00    --   66.00  68.00 -80.46   27
 68  \w     44.00  94.00   1.00   20.00    --   66.00  73.00 105.01   50
 69  \w     39.00  64.00   1.00   20.00    --   66.00  74.00-105.77   25
 70  \w     41.00  75.00   1.00   20.00    --   66.00  72.00 126.93   34
 71  \w     42.00  85.00   1.00   20.00    --   70.00  74.00  10.03   43
 72  \w     43.00  74.00   1.00   20.00    --   70.00  71.00 -20.18   31
 73  \w     43.00  75.00   1.00   20.00    --   70.00  74.00  88.88   32
 74  \w     46.00  80.00   1.00   20.00    --   70.00  67.00  68.91   34
 75  \w     42.00  69.00   1.00   20.00    --   70.00  74.00  -6.86   27
 76  \w     51.00  80.00   1.00   20.00    --   70.00  64.00-117.61   29
 77  \w     42.00  74.00   1.00   20.00    --   70.00  74.00  38.19   32
 78  \w     47.00  72.00   1.00   20.00    --   70.00  68.00 155.11   25
 79  \w     53.00 137.00   1.00   20.00    --   70.00  63.00-133.71   84
 80  \w     44.00  90.00   1.00   20.00    --   70.00  70.00-175.47   46
 81  \w     46.00  74.00   1.00   20.00    --   70.00  69.00-109.15   28
 82  \w     48.00  79.00   1.00   20.00    --   74.00  71.00 154.67   31
 83  \w     51.00  78.00   1.00   20.00    --   74.00  74.00-116.46   27
 84  \w     58.00 139.00   1.00   20.00    --   74.00  68.00 -88.84   81
 85  \w     52.00 100.00   1.00   20.00    --   74.00  67.00 102.97   48
 86  \w     57.00  82.00   1.00   20.00    --   74.00  62.00 -58.03   25
 87  \w     48.00  79.00   1.00   20.00    --   74.00  71.00  67.58   31
 88  \w     50.00  76.00   1.00   20.00    --   74.00  67.00 -94.29   26
 89  \w     49.00  81.00   1.00   20.00    --   74.00  69.00 -48.37   32
 90  \w     53.00  81.00   1.00   20.00    --   74.00  65.00 126.49   28
 91  \w     56.00  81.00   1.00   20.00    --   78.00  64.00 142.61   25
 92  \w     57.00  89.00   1.00   20.00    --   78.00  63.00 -50.15   32
 93  \w     53.00  78.00   1.00   20.00    --   78.00  70.00 -43.84   25
 94  \w     50.00  81.00   1.00   20.00    --   78.00  74.00 177.00   31
 95  \w     56.00  83.00   1.00   20.00    --   78.00  70.00  13.53   27
 96  \w     56.00  89.00   1.00   20.00    --   78.00  61.00  18.09   33
 97  \w     56.00 109.00   1.00   25.00    --   82.00  71.00 145.18   53
 98  \w     56.00  83.00   1.00   25.00    --   82.00  70.00   7.47   27
 99  \w     58.00  84.00   1.00   25.00    --   82.00  67.00-102.60   26
100  \w     61.00  88.00   1.00   25.00    --   82.00  58.00 133.46   27
101  \w     56.00  94.00   1.00   25.00    --   82.00  72.00 -86.64   38
102  \w     54.00  87.00   1.00   25.00    --   82.00  73.00  66.76   33
103  \w     55.00 112.00   1.00   25.00    --   82.00  74.00 -37.89   57
104  \w     54.00  87.00   1.00   25.00    --   82.00  73.00-170.40   33
105  \w     64.00 148.00   1.00   25.00    --   82.00  62.00-178.52   84
106  \w     58.00  85.00   1.00   25.00    --   82.00  69.00 -43.76   27
107  \w     67.00  97.00   1.00   25.00    --   86.00  53.00-112.95   30
108  \w     63.00  90.00   1.00   25.00    --   86.00  68.00  82.82   27
109  \w     58.00  94.00   1.00   25.00    --   86.00  74.00-158.96   36
110  \w     71.00  98.00   1.00   25.00    --   86.00  72.00 -47.27   27
111  \w     68.00 150.00   1.00   25.00    --   86.00  50.00   5.06   82
112  \w     67.00  94.00   1.00   25.00    --   86.00  72.00  -2.96   27
113  \w     63.00  89.00   1.00   25.00    --   86.00  67.00  69.03   26
114  \w     65.00 137.00   1.00   25.00    --   86.00  60.00 -60.56   72
115  \w     64.00  95.00   1.00   25.00    --   86.00  63.00  33.61   31
116  \w     68.00  95.00   1.00   25.00    --   90.00  63.00 102.35   27
117  \w     72.00 157.00   1.00   25.00    --   90.00  60.00  28.11   85
118  \w     72.00  99.00   1.00   25.00    --   90.00  59.00-113.43   27
119  \w     69.00 102.00   1.00   25.00    --   90.00  55.00 -15.20   33
120  \w     66.00 132.00   1.00   25.00    --   90.00  41.00 163.56   66
121  \w     66.00  93.00   1.00   25.00    --   94.00  73.00  41.71   27
122  \w     67.00  97.00   1.00   25.00    --   94.00  71.00-155.20   30
123  \w     67.00  94.00   1.00   25.00    --   94.00  71.00 -19.65   27
124  \w     79.00 161.00   1.00   25.00    --   94.00  67.00-146.36   82
125  \w     67.00  96.00   1.00   25.00    --   94.00  71.00 -73.53   29
126  \w     79.00 106.00   1.00   25.00    --   94.00  54.00-103.79   27
127  \w     70.00 113.00   1.00   25.00    --   98.00  74.00 139.81   43
128  \w     77.00 104.00   1.00   25.00    --   98.00  48.00 111.73   27
129  \w     73.00  99.00   1.00   25.00    --   98.00  69.00 -34.24   26
130  \w     71.00  97.00   1.00   25.00    --   98.00  71.00  64.30   26
131  \w     74.00 158.00   1.00   25.00    --   98.00  68.00 165.38   84
132  \w     71.00  98.00   1.00   25.00    --   98.00  74.00  93.19   27
133  \w     81.00 107.00   1.00   25.00    --  102.00  58.00 -51.20   26
;
_diffrn_measurement_device 'four-circle diffractometer'
_diffrn_measurement_device_type 'Agilent SuperNova, Dual, Cu at home/near, Eos'
_diffrn_measurement_method '\w scans'
_diffrn_measurement_specimen_support 'polyimid foil'
_diffrn_orient_matrix_type 'CrysAlisPro convention (1999,Acta A55,543-557)'
_diffrn_orient_matrix_UB_11 0.0588465000
_diffrn_orient_matrix_UB_12 0.0010437000
_diffrn_orient_matrix_UB_13 -0.0034077000
_diffrn_orient_matrix_UB_21 0.0117909000
_diffrn_orient_matrix_UB_22 0.0268163000
_diffrn_orient_matrix_UB_23 -0.1330127000
_diffrn_orient_matrix_UB_31 0.0305520000
_diffrn_orient_matrix_UB_32 0.0617569000
_diffrn_orient_matrix_UB_33 0.0578442000
_diffrn_radiation_collimation 'focusing mirrors'
_diffrn_radiation_monochromator mirror
_diffrn_radiation_probe x-ray
_diffrn_radiation_type 'Cu K\a'
_diffrn_radiation_wavelength 1.54184
_diffrn_radiation_xray_symbol K-L~2,3~
_diffrn_reflns_av_R_equivalents 0.1967
_diffrn_reflns_av_unetI/netI 0.1050
_diffrn_reflns_Laue_measured_fraction_full 0.994
_diffrn_reflns_Laue_measured_fraction_max 0.994
_diffrn_reflns_limit_h_max 31
_diffrn_reflns_limit_h_min -29
_diffrn_reflns_limit_k_max 23
_diffrn_reflns_limit_k_min -30
_diffrn_reflns_limit_l_max 11
_diffrn_reflns_limit_l_min -12
_diffrn_reflns_number 139163
_diffrn_reflns_point_group_measured_fraction_full 0.966
_diffrn_reflns_point_group_measured_fraction_max 0.966
_diffrn_reflns_theta_full 65.633
_diffrn_reflns_theta_max 65.633
_diffrn_reflns_theta_min 3.347
_diffrn_source 'microfocus X-Ray tube'
_diffrn_source_type 'Agilent SuperNova (Cu) X-ray Source'
_exptl_absorpt_coefficient_mu 4.220
_exptl_absorpt_correction_T_max 1.0000
_exptl_absorpt_correction_T_min 0.7831
_exptl_absorpt_correction_type multi-scan
_exptl_absorpt_process_details
;
CrysAlisPro 1.171.40.53a (Rigaku Oxford Diffraction, 2019)
Spherical absorption correction
 using equivalent radius and absorption coefficient.
Empirical absorption correction using spherical harmonics,
 implemented in SCALE3 ABSPACK scaling algorithm.
;
_exptl_crystal_colour green
_exptl_crystal_colour_primary green
_exptl_crystal_density_diffrn 1.146
_exptl_crystal_description needle
_exptl_crystal_F_000 2364
_exptl_crystal_size_max 0.085
_exptl_crystal_size_mid 0.028
_exptl_crystal_size_min 0.023
_platon_squeeze_details 'see: P. v. d. Sluis, A. L. Spek,  Acta Cryst. 1990, A46, 194.'
_refine_diff_density_max 0.315
_refine_diff_density_min -0.359
_refine_diff_density_rms 0.056
_refine_ls_abs_structure_details
;
 Flack x determined using 1433 quotients [(I+)-(I-)]/[(I+)+(I-)]
 (Parsons, Flack and Wagner, Acta Cryst. B69 (2013) 249-259).
;
_refine_ls_abs_structure_Flack -0.008(5)
_refine_ls_extinction_method none
_refine_ls_goodness_of_fit_ref 0.984
_refine_ls_hydrogen_treatment constr
_refine_ls_matrix_type full
_refine_ls_number_parameters 446
_refine_ls_number_reflns 7149
_refine_ls_number_restraints 67
_refine_ls_restrained_S_all 0.995
_refine_ls_R_factor_all 0.1329
_refine_ls_R_factor_gt 0.0575
_refine_ls_shift/su_max 0.003
_refine_ls_shift/su_mean 0.000
_refine_ls_structure_factor_coef Fsqd
_refine_ls_weighting_details 'w=1/[\s^2^(Fo^2^)+(0.0793P)^2^] where P=(Fo^2^+2Fc^2^)/3'
_refine_ls_weighting_scheme calc
_refine_ls_wR_factor_gt 0.1202
_refine_ls_wR_factor_ref 0.1487
_reflns_Friedel_coverage 0.835
_reflns_Friedel_fraction_full 0.935
_reflns_Friedel_fraction_max 0.935
_reflns_number_gt 4252
_reflns_number_total 7149
_reflns_threshold_expression 'I > 2\s(I)'
_cod_data_source_file cs1c00978_si_002.cif
_cod_data_source_block ro_dr12_sq
_cod_original_cell_volume 6414.2(3)
_cod_database_code 4518618
_audit_block_refno 3396
_audit_block_usercomment 'DAR-PE-015 needle blue-green'
_shelx_space_group_comment
;
The symmetry employed for this shelxl refinement is uniquely defined
by the following loop, which should always be used as a source of
symmetry information in preference to the above space-group names.
They are only intended as comments.
;
_reflns_odcompleteness_completeness 99.97
_reflns_odcompleteness_iscentric 1
_reflns_odcompleteness_theta 60.73
_shelxl_version_number 2018/3
_olex2_refinement_description
;
1. Fixed Uiso
 At 1.2 times of:
  All C(H) groups, All C(H,H) groups
 At 1.5 times of:
  All C(H,H,H) groups
2. Restrained distances
 C52-C53 \\sim C53-C54 \\sim C54-C55
 with sigma of 0.02
 O51-C52 \\sim O51-C55
 with sigma of 0.02
 O51-C53 \\sim O51-C54
 with sigma of 0.04
 C53-C55 \\sim C52-C54
 with sigma of 0.04
3. Uiso/Uaniso restraints and constraints
O51 \\sim C52 \\sim C53 \\sim C54 \\sim C55: within 2A with sigma of 0.04 and
sigma for terminal atoms of 0.08 within 2A
4. Rigid body (RIGU) restrains
 O51, C52, C53, C54, C55
 with sigma for 1-2 distances of 0.004 and sigma for 1-3 distances of 0.004
5.a Ternary CH refined with riding coordinates:
 C7(H7), C14(H14), C23(H23), C30(H30)
5.b Secondary CH2 refined with riding coordinates:
 C52(H52A,H52B), C53(H53A,H53B), C54(H54A,H54B), C55(H55A,H55B)
5.c Aromatic/amide H refined with riding coordinates:
 C10(H10), C11(H11), C12(H12), C17(H17), C26(H26), C27(H27), C28(H28)
5.d Idealised Me refined as rotating group:
 C4(H4A,H4B,H4C), C8(H8A,H8B,H8C), C9(H9A,H9B,H9C), C15(H15A,H15B,H15C),
 C16(H16A,H16B,H16C), C20(H20A,H20B,H20C), C24(H24A,H24B,H24C), C25(H25A,H25B,
 H25C), C31(H31A,H31B,H31C), C32(H32A,H32B,H32C), C34(H34A,H34B,H34C), C35(H35A,
 H35B,H35C), C36(H36A,H36B,H36C)
;
_platon_squeeze_void_probe_radius 1.20
_oxdiff_exptl_absorpt_empirical_details
;
Empirical correction (ABSPACK) includes:
- Absorption correction using spherical harmonics
- Frame scaling
- Detector area scaling
- B-factor correction
;
_cell_oxdiff_measurement_reflns_used 8309

loop_
_symmetry_equiv_pos_as_xyz
'x, y, z'
'-y, x-y, z+1/3'
'-x+y, -x, z+2/3'
'-x, -y, z+1/2'
'y, -x+y, z+5/6'
'x-y, x, z+1/6'

loop_
_atom_site_label
_atom_site_type_symbol
_atom_site_fract_x
_atom_site_fract_y
_atom_site_fract_z
_atom_site_U_iso_or_equiv
_atom_site_adp_type
_atom_site_occupancy
_atom_site_site_symmetry_order
_atom_site_calc_flag
_atom_site_refinement_flags_posn
_atom_site_refinement_flags_adp
_atom_site_refinement_flags_occupancy
_atom_site_disorder_assembly
_atom_site_disorder_group
Fe Fe 0.40405(5) 0.20230(5) 0.62878(11) 0.0435(3) Uani 1 1 d . . . . .
Cl1 Cl 0.37576(9) 0.26893(9) 0.6059(3) 0.0709(7) Uani 1 1 d . . . . .
Cl2 Cl 0.43127(10) 0.18883(10) 0.8278(2) 0.0701(6) Uani 1 1 d . . . . .
N1 N 0.4893(2) 0.2457(3) 0.5286(5) 0.0405(15) Uani 1 1 d . . . . .
N2 N 0.3158(2) 0.1215(2) 0.6141(6) 0.0403(14) Uani 1 1 d . . . . .
N3 N 0.4158(3) 0.1369(2) 0.5555(6) 0.0393(14) Uani 1 1 d . . . . .
N4 N 0.4848(2) 0.1097(3) 0.4862(6) 0.0445(16) Uani 1 1 d . . . . .
C1 C 0.4427(3) 0.0527(3) 0.4961(7) 0.045(2) Uani 1 1 d . . . . .
C2 C 0.4685(3) 0.1486(3) 0.5158(7) 0.0430(19) Uani 1 1 d . . . . .
C3 C 0.5094(3) 0.2121(3) 0.4956(7) 0.0398(18) Uani 1 1 d . . . . .
C4 C 0.5679(3) 0.2309(3) 0.4397(8) 0.054(2) Uani 1 1 d . . . . .
H4A H 0.583526 0.269799 0.402341 0.081 Uiso 1 1 calc R U . . .
H4B H 0.564116 0.202969 0.374424 0.081 Uiso 1 1 calc R U . . .
H4C H 0.594481 0.232186 0.505640 0.081 Uiso 1 1 calc R U . . .
C5 C 0.5248(3) 0.3082(3) 0.5018(7) 0.0398(18) Uani 1 1 d . . . . .
C6 C 0.5190(3) 0.3292(3) 0.3858(7) 0.0443(19) Uani 1 1 d . . . . .
C7 C 0.4758(4) 0.2891(4) 0.2863(8) 0.055(2) Uani 1 1 d . . . . .
H7 H 0.456794 0.248075 0.318820 0.066 Uiso 1 1 calc R U . . .
C8 C 0.4281(4) 0.3041(5) 0.2625(11) 0.098(4) Uani 1 1 d . . . . .
H8A H 0.408648 0.302702 0.342191 0.146 Uiso 1 1 calc R U . . .
H8B H 0.399367 0.275858 0.203396 0.146 Uiso 1 1 calc R U . . .
H8C H 0.445422 0.343526 0.226755 0.146 Uiso 1 1 calc R U . . .
C9 C 0.5058(4) 0.2913(5) 0.1658(9) 0.097(4) Uani 1 1 d . . . . .
H9A H 0.524333 0.331033 0.131373 0.146 Uiso 1 1 calc R U . . .
H9B H 0.477215 0.263913 0.105377 0.146 Uiso 1 1 calc R U . . .
H9C H 0.535768 0.280482 0.181588 0.146 Uiso 1 1 calc R U . . .
C10 C 0.5534(3) 0.3882(3) 0.3633(7) 0.047(2) Uani 1 1 d . . . . .
H10 H 0.550170 0.403580 0.284707 0.057 Uiso 1 1 calc R U . . .
C11 C 0.5922(3) 0.4254(3) 0.4508(8) 0.050(2) Uani 1 1 d . . . . .
H11 H 0.616459 0.465680 0.432055 0.060 Uiso 1 1 calc R U . . .
C12 C 0.5956(3) 0.4035(3) 0.5677(7) 0.0438(19) Uani 1 1 d . . . . .
H12 H 0.621595 0.429549 0.629476 0.053 Uiso 1 1 calc R U . . .
C13 C 0.5621(3) 0.3447(3) 0.5961(7) 0.0414(19) Uani 1 1 d . . . . .
C14 C 0.5669(3) 0.3222(4) 0.7256(7) 0.051(2) Uani 1 1 d . . . . .
H14 H 0.539318 0.279004 0.727587 0.061 Uiso 1 1 calc R U . . .
C15 C 0.5493(4) 0.3497(4) 0.8299(8) 0.069(3) Uani 1 1 d . . . . .
H15A H 0.574779 0.392240 0.827873 0.103 Uiso 1 1 calc R U . . .
H15B H 0.553046 0.334638 0.911604 0.103 Uiso 1 1 calc R U . . .
H15C H 0.508609 0.339913 0.817388 0.103 Uiso 1 1 calc R U . . .
C16 C 0.6283(4) 0.3326(4) 0.7490(9) 0.070(3) Uani 1 1 d . . . . .
H16A H 0.638728 0.313797 0.682278 0.105 Uiso 1 1 calc R U . . .
H16B H 0.629553 0.316019 0.830723 0.105 Uiso 1 1 calc R U . . .
H16C H 0.656210 0.374722 0.748986 0.105 Uiso 1 1 calc R U . . .
C17 C 0.3856(3) 0.0371(3) 0.5321(7) 0.0444(19) Uani 1 1 d . . . . .
H17 H 0.355711 -0.002851 0.535128 0.053 Uiso 1 1 calc R U . . .
C18 C 0.3737(3) 0.0801(3) 0.5627(7) 0.0423(19) Uani 1 1 d . . . . .
C19 C 0.3155(3) 0.0726(3) 0.5964(7) 0.0414(18) Uani 1 1 d . . . . .
C20 C 0.2641(3) 0.0126(3) 0.6064(9) 0.058(2) Uani 1 1 d . . . . .
H20A H 0.269611 -0.007840 0.677388 0.087 Uiso 1 1 calc R U . . .
H20B H 0.260101 -0.008894 0.528361 0.087 Uiso 1 1 calc R U . . .
H20C H 0.228657 0.015053 0.619968 0.087 Uiso 1 1 calc R U . . .
C21 C 0.2604(3) 0.1191(3) 0.6340(8) 0.0411(18) Uani 1 1 d . . . . .
C22 C 0.2353(4) 0.1301(3) 0.5315(8) 0.048(2) Uani 1 1 d . . . . .
C23 C 0.2641(4) 0.1454(3) 0.4033(8) 0.054(2) Uani 1 1 d . . . . .
H23 H 0.306258 0.158144 0.416723 0.065 Uiso 1 1 calc R U . . .
C24 C 0.2393(5) 0.0923(4) 0.3175(9) 0.083(3) Uani 1 1 d . . . . .
H24A H 0.243962 0.061416 0.357473 0.124 Uiso 1 1 calc R U . . .
H24B H 0.260318 0.103153 0.237034 0.124 Uiso 1 1 calc R U . . .
H24C H 0.197719 0.078054 0.302573 0.124 Uiso 1 1 calc R U . . .
C25 C 0.2622(4) 0.1961(4) 0.3398(9) 0.070(3) Uani 1 1 d . . . . .
H25A H 0.221456 0.186335 0.329167 0.104 Uiso 1 1 calc R U . . .
H25B H 0.281133 0.203444 0.257133 0.104 Uiso 1 1 calc R U . . .
H25C H 0.282886 0.231229 0.392115 0.104 Uiso 1 1 calc R U . . .
C26 C 0.1803(4) 0.1259(4) 0.5470(10) 0.060(2) Uani 1 1 d . . . . .
H26 H 0.161383 0.131955 0.477436 0.072 Uiso 1 1 calc R U . . .
C27 C 0.1540(4) 0.1127(3) 0.6649(10) 0.064(3) Uani 1 1 d . . . . .
H27 H 0.116487 0.108760 0.675304 0.077 Uiso 1 1 calc R U . . .
C28 C 0.1821(4) 0.1053(3) 0.7677(9) 0.060(2) Uani 1 1 d . . . . .
H28 H 0.163974 0.097768 0.848091 0.071 Uiso 1 1 calc R U . . .
C29 C 0.2357(3) 0.1086(3) 0.7560(8) 0.048(2) Uani 1 1 d . . . . .
C30 C 0.2668(4) 0.1038(4) 0.8704(8) 0.059(2) Uani 1 1 d . . . . .
H30 H 0.301605 0.101596 0.840978 0.070 Uiso 1 1 calc R U . . .
C31 C 0.2270(4) 0.0478(4) 0.9452(10) 0.080(3) Uani 1 1 d . . . . .
H31A H 0.192341 0.048854 0.974181 0.120 Uiso 1 1 calc R U . . .
H31B H 0.248448 0.045286 1.018036 0.120 Uiso 1 1 calc R U . . .
H31C H 0.215004 0.013630 0.890975 0.120 Uiso 1 1 calc R U . . .
C32 C 0.2885(4) 0.1580(4) 0.9536(9) 0.074(3) Uani 1 1 d . . . . .
H32A H 0.313845 0.193058 0.904118 0.112 Uiso 1 1 calc R U . . .
H32B H 0.310653 0.155216 1.024698 0.112 Uiso 1 1 calc R U . . .
H32C H 0.255010 0.160547 0.985325 0.112 Uiso 1 1 calc R U . . .
C33 C 0.4593(3) 0.0073(3) 0.4591(8) 0.051(2) Uani 1 1 d . . . . .
C34 C 0.4309(4) -0.0177(4) 0.3313(8) 0.069(3) Uani 1 1 d . . . . .
H34A H 0.388307 -0.036861 0.339318 0.103 Uiso 1 1 calc R U . . .
H34B H 0.441816 -0.046362 0.303278 0.103 Uiso 1 1 calc R U . . .
H34C H 0.444490 0.013990 0.269572 0.103 Uiso 1 1 calc R U . . .
C35 C 0.5250(3) 0.0338(4) 0.4488(11) 0.072(3) Uani 1 1 d . . . . .
H35A H 0.540499 0.065854 0.387501 0.107 Uiso 1 1 calc R U . . .
H35B H 0.534098 0.003844 0.421111 0.107 Uiso 1 1 calc R U . . .
H35C H 0.543010 0.048961 0.531191 0.107 Uiso 1 1 calc R U . . .
C36 C 0.4349(4) -0.0426(4) 0.5573(9) 0.069(3) Uani 1 1 d . . . . .
H36A H 0.452393 -0.026784 0.639698 0.104 Uiso 1 1 calc R U . . .
H36B H 0.444534 -0.072427 0.531703 0.104 Uiso 1 1 calc R U . . .
H36C H 0.392352 -0.060130 0.562756 0.104 Uiso 1 1 calc R U . . .
O51 O 0.4346(7) 0.1333(6) 0.2422(12) 0.180(5) Uani 1 1 d D U . . .
C52 C 0.3799(9) 0.1137(12) 0.215(2) 0.226(10) Uani 1 1 d D U . . .
H52A H 0.374000 0.145448 0.182043 0.272 Uiso 1 1 calc R U . . .
H52B H 0.354982 0.096623 0.290506 0.272 Uiso 1 1 calc R U . . .
C53 C 0.3654(8) 0.0669(8) 0.115(2) 0.205(8) Uani 1 1 d D U . . .
H53A H 0.343335 0.027465 0.152635 0.246 Uiso 1 1 calc R U . . .
H53B H 0.340996 0.070031 0.047686 0.246 Uiso 1 1 calc R U . . .
C54 C 0.4206(10) 0.0759(9) 0.0609(16) 0.192(7) Uani 1 1 d D U . . .
H54A H 0.424497 0.086701 -0.029305 0.230 Uiso 1 1 calc R U . . .
H54B H 0.424988 0.041026 0.071504 0.230 Uiso 1 1 calc R U . . .
C55 C 0.4646(8) 0.1277(9) 0.1440(19) 0.174(6) Uani 1 1 d D U . . .
H55A H 0.495391 0.120105 0.175724 0.209 Uiso 1 1 calc R U . . .
H55B H 0.483425 0.164188 0.093849 0.209 Uiso 1 1 calc R U . . .

loop_
_atom_site_aniso_label
_atom_site_aniso_U_11
_atom_site_aniso_U_22
_atom_site_aniso_U_33
_atom_site_aniso_U_23
_atom_site_aniso_U_13
_atom_site_aniso_U_12
Fe 0.0453(7) 0.0373(7) 0.0472(7) 0.0004(6) 0.0057(6) 0.0201(6)
Cl1 0.0573(13) 0.0455(12) 0.116(2) 0.0020(12) 0.0159(13) 0.0302(11)
Cl2 0.0639(14) 0.0780(15) 0.0475(13) 0.0027(11) -0.0011(10) 0.0198(12)
N1 0.042(4) 0.040(4) 0.042(4) -0.001(3) 0.000(3) 0.023(3)
N2 0.044(4) 0.041(4) 0.041(4) 0.005(3) 0.006(3) 0.026(3)
N3 0.034(4) 0.037(4) 0.046(4) 0.001(3) 0.001(3) 0.017(3)
N4 0.042(4) 0.037(4) 0.053(4) -0.004(3) -0.004(3) 0.018(3)
C1 0.045(5) 0.042(5) 0.047(5) -0.007(4) -0.001(4) 0.022(4)
C2 0.044(5) 0.046(5) 0.043(5) -0.007(4) -0.003(4) 0.025(4)
C3 0.042(4) 0.036(4) 0.037(4) 0.007(3) 0.005(4) 0.016(4)
C4 0.042(5) 0.048(5) 0.074(6) -0.002(4) 0.001(4) 0.024(4)
C5 0.034(4) 0.032(4) 0.051(5) 0.003(4) 0.006(4) 0.015(4)
C6 0.050(5) 0.042(5) 0.040(5) 0.004(4) 0.007(4) 0.022(4)
C7 0.062(5) 0.052(5) 0.044(5) -0.002(4) -0.008(4) 0.024(4)
C8 0.075(7) 0.112(9) 0.108(9) -0.035(7) -0.036(7) 0.048(7)
C9 0.061(6) 0.148(10) 0.058(7) -0.038(7) -0.005(5) 0.034(7)
C10 0.059(5) 0.045(5) 0.042(5) 0.008(4) 0.006(4) 0.029(4)
C11 0.052(5) 0.048(5) 0.052(5) 0.003(4) 0.011(4) 0.026(4)
C12 0.039(4) 0.040(5) 0.047(5) -0.007(4) 0.002(4) 0.016(4)
C13 0.039(4) 0.043(5) 0.047(5) -0.003(4) 0.000(4) 0.024(4)
C14 0.048(5) 0.049(5) 0.046(5) -0.002(4) -0.003(4) 0.016(4)
C15 0.089(7) 0.073(6) 0.039(5) -0.001(5) 0.006(5) 0.037(6)
C16 0.058(6) 0.072(6) 0.071(6) 0.012(5) -0.014(5) 0.026(5)
C17 0.034(4) 0.034(4) 0.063(5) -0.005(4) -0.003(4) 0.016(4)
C18 0.033(4) 0.036(5) 0.052(5) -0.002(4) -0.002(4) 0.013(4)
C19 0.037(4) 0.043(5) 0.042(5) -0.002(4) 0.005(3) 0.019(4)
C20 0.035(4) 0.040(5) 0.092(7) -0.002(5) 0.009(4) 0.014(4)
C21 0.035(4) 0.029(4) 0.054(5) 0.002(4) 0.003(4) 0.012(3)
C22 0.053(5) 0.038(5) 0.055(6) -0.003(4) -0.001(4) 0.023(4)
C23 0.057(5) 0.055(5) 0.052(5) 0.009(4) -0.001(4) 0.028(5)
C24 0.098(8) 0.064(6) 0.064(7) -0.007(5) -0.001(6) 0.024(6)
C25 0.073(6) 0.070(6) 0.073(7) 0.013(5) 0.000(5) 0.041(5)
C26 0.052(5) 0.055(6) 0.084(7) -0.002(5) -0.008(5) 0.034(5)
C27 0.052(5) 0.049(5) 0.093(8) -0.002(5) 0.014(6) 0.026(4)
C28 0.050(5) 0.054(5) 0.075(6) 0.005(5) 0.014(5) 0.027(4)
C29 0.050(5) 0.040(4) 0.056(6) 0.008(4) 0.009(4) 0.024(4)
C30 0.071(6) 0.052(5) 0.047(5) 0.016(4) 0.018(5) 0.027(5)
C31 0.089(7) 0.065(6) 0.073(7) 0.019(5) 0.017(6) 0.030(5)
C32 0.091(7) 0.072(6) 0.067(6) 0.002(5) 0.010(6) 0.046(6)
C33 0.048(5) 0.042(5) 0.069(6) -0.006(4) 0.000(4) 0.026(4)
C34 0.083(7) 0.067(6) 0.066(6) -0.019(5) -0.010(5) 0.045(5)
C35 0.045(5) 0.063(6) 0.116(8) -0.024(6) -0.009(5) 0.034(5)
C36 0.080(6) 0.062(6) 0.080(7) 0.008(5) 0.001(5) 0.046(5)
O51 0.195(11) 0.240(12) 0.165(10) -0.006(9) 0.007(8) 0.153(11)
C52 0.153(14) 0.35(3) 0.20(2) -0.020(16) -0.007(13) 0.142(18)
C53 0.169(14) 0.160(15) 0.30(2) 0.005(14) -0.065(14) 0.096(13)
C54 0.31(2) 0.216(18) 0.114(12) 0.037(10) 0.009(13) 0.174(17)
C55 0.173(14) 0.197(17) 0.173(16) 0.037(12) 0.065(12) 0.109(13)

loop_
_atom_type_symbol
_atom_type_description
_atom_type_scat_dispersion_real
_atom_type_scat_dispersion_imag
_atom_type_scat_source
C C 0.0181 0.0091 'International Tables Vol C Tables 4.2.6.8 and 6.1.1.4'
H H 0.0000 0.0000 'International Tables Vol C Tables 4.2.6.8 and 6.1.1.4'
Cl Cl 0.3639 0.7018 'International Tables Vol C Tables 4.2.6.8 and 6.1.1.4'
Fe Fe -1.1336 3.1974 'International Tables Vol C Tables 4.2.6.8 and 6.1.1.4'
N N 0.0311 0.0180 'International Tables Vol C Tables 4.2.6.8 and 6.1.1.4'
O O 0.0492 0.0322 'International Tables Vol C Tables 4.2.6.8 and 6.1.1.4'

loop_
_exptl_crystal_face_index_h
_exptl_crystal_face_index_k
_exptl_crystal_face_index_l
_exptl_crystal_face_perp_dist
17 -8 -1 0.0100
9 7 2 0.0160
2 -4 7 0.0348
-2 -1 -7 0.0462
0 15 0 0.0119
0 -15 0 0.0159
-17 9 1 0.0122
-10 -6 -2 0.0237
-7 17 0 0.0105

loop_
_geom_angle_atom_site_label_1
_geom_angle_atom_site_label_2
_geom_angle_atom_site_label_3
_geom_angle
_geom_angle_site_symmetry_1
_geom_angle_site_symmetry_3
_geom_angle_publ_flag
Cl1 Fe Cl2 118.05(10) . . ?
Cl1 Fe N2 98.27(16) . . ?
N1 Fe Cl1 101.14(17) . . ?
N1 Fe Cl2 101.73(16) . . ?
N1 Fe N2 139.5(2) . . ?
N2 Fe Cl2 99.88(16) . . ?
N3 Fe Cl1 150.25(19) . . ?
N3 Fe Cl2 91.58(18) . . ?
N3 Fe N1 73.3(2) . . ?
N3 Fe N2 72.3(2) . . ?
C3 N1 Fe 115.8(5) . . ?
C3 N1 C5 118.2(6) . . ?
C5 N1 Fe 126.0(4) . . ?
C19 N2 Fe 116.2(4) . . ?
C19 N2 C21 118.2(6) . . ?
C21 N2 Fe 125.3(4) . . ?
C2 N3 Fe 120.2(5) . . ?
C2 N3 C18 117.3(6) . . ?
C18 N3 Fe 121.8(5) . . ?
C2 N4 C1 115.7(6) . . ?
N4 C1 C17 120.8(6) . . ?
N4 C1 C33 117.1(6) . . ?
C17 C1 C33 122.0(6) . . ?
N3 C2 N4 126.6(7) . . ?
N3 C2 C3 113.1(6) . . ?
N4 C2 C3 120.1(7) . . ?
N1 C3 C2 114.8(6) . . ?
N1 C3 C4 126.5(6) . . ?
C2 C3 C4 118.7(6) . . ?
C3 C4 H4A 109.5 . . ?
C3 C4 H4B 109.5 . . ?
C3 C4 H4C 109.5 . . ?
H4A C4 H4B 109.5 . . ?
H4A C4 H4C 109.5 . . ?
H4B C4 H4C 109.5 . . ?
C6 C5 N1 119.1(6) . . ?
C6 C5 C13 122.7(7) . . ?
C13 C5 N1 118.2(6) . . ?
C5 C6 C7 121.9(7) . . ?
C10 C6 C5 117.6(7) . . ?
C10 C6 C7 120.5(7) . . ?
C6 C7 H7 108.0 . . ?
C8 C7 C6 111.3(7) . . ?
C8 C7 H7 108.0 . . ?
C9 C7 C6 111.5(7) . . ?
C9 C7 H7 108.0 . . ?
C9 C7 C8 110.0(8) . . ?
C7 C8 H8A 109.5 . . ?
C7 C8 H8B 109.5 . . ?
C7 C8 H8C 109.5 . . ?
H8A C8 H8B 109.5 . . ?
H8A C8 H8C 109.5 . . ?
H8B C8 H8C 109.5 . . ?
C7 C9 H9A 109.5 . . ?
C7 C9 H9B 109.5 . . ?
C7 C9 H9C 109.5 . . ?
H9A C9 H9B 109.5 . . ?
H9A C9 H9C 109.5 . . ?
H9B C9 H9C 109.5 . . ?
C6 C10 H10 119.1 . . ?
C11 C10 C6 121.8(7) . . ?
C11 C10 H10 119.1 . . ?
C10 C11 H11 120.3 . . ?
C10 C11 C12 119.3(7) . . ?
C12 C11 H11 120.3 . . ?
C11 C12 H12 119.3 . . ?
C13 C12 C11 121.5(7) . . ?
C13 C12 H12 119.3 . . ?
C5 C13 C14 122.9(7) . . ?
C12 C13 C5 117.0(7) . . ?
C12 C13 C14 120.1(7) . . ?
C13 C14 H14 107.9 . . ?
C15 C14 C13 111.3(6) . . ?
C15 C14 H14 107.9 . . ?
C15 C14 C16 110.4(7) . . ?
C16 C14 C13 111.4(7) . . ?
C16 C14 H14 107.9 . . ?
C14 C15 H15A 109.5 . . ?
C14 C15 H15B 109.5 . . ?
C14 C15 H15C 109.5 . . ?
H15A C15 H15B 109.5 . . ?
H15A C15 H15C 109.5 . . ?
H15B C15 H15C 109.5 . . ?
C14 C16 H16A 109.5 . . ?
C14 C16 H16B 109.5 . . ?
C14 C16 H16C 109.5 . . ?
H16A C16 H16B 109.5 . . ?
H16A C16 H16C 109.5 . . ?
H16B C16 H16C 109.5 . . ?
C1 C17 H17 120.6 . . ?
C18 C17 C1 118.8(7) . . ?
C18 C17 H17 120.6 . . ?
N3 C18 C17 120.6(7) . . ?
N3 C18 C19 112.4(6) . . ?
C17 C18 C19 126.8(7) . . ?
N2 C19 C18 114.2(6) . . ?
N2 C19 C20 126.6(6) . . ?
C20 C19 C18 119.3(6) . . ?
C19 C20 H20A 109.5 . . ?
C19 C20 H20B 109.5 . . ?
C19 C20 H20C 109.5 . . ?
H20A C20 H20B 109.5 . . ?
H20A C20 H20C 109.5 . . ?
H20B C20 H20C 109.5 . . ?
C22 C21 N2 117.3(7) . . ?
C22 C21 C29 122.6(7) . . ?
C29 C21 N2 120.0(7) . . ?
C21 C22 C23 122.4(7) . . ?
C21 C22 C26 118.4(8) . . ?
C26 C22 C23 119.1(8) . . ?
C22 C23 H23 106.7 . . ?
C22 C23 C24 111.5(7) . . ?
C22 C23 C25 113.7(7) . . ?
C24 C23 H23 106.7 . . ?
C24 C23 C25 111.0(7) . . ?
C25 C23 H23 106.7 . . ?
C23 C24 H24A 109.5 . . ?
C23 C24 H24B 109.5 . . ?
C23 C24 H24C 109.5 . . ?
H24A C24 H24B 109.5 . . ?
H24A C24 H24C 109.5 . . ?
H24B C24 H24C 109.5 . . ?
C23 C25 H25A 109.5 . . ?
C23 C25 H25B 109.5 . . ?
C23 C25 H25C 109.5 . . ?
H25A C25 H25B 109.5 . . ?
H25A C25 H25C 109.5 . . ?
H25B C25 H25C 109.5 . . ?
C22 C26 H26 120.3 . . ?
C27 C26 C22 119.5(9) . . ?
C27 C26 H26 120.3 . . ?
C26 C27 H27 119.7 . . ?
C28 C27 C26 120.6(8) . . ?
C28 C27 H27 119.7 . . ?
C27 C28 H28 119.2 . . ?
C29 C28 C27 121.6(8) . . ?
C29 C28 H28 119.2 . . ?
C21 C29 C30 122.4(7) . . ?
C28 C29 C21 117.0(7) . . ?
C28 C29 C30 120.5(7) . . ?
C29 C30 H30 108.0 . . ?
C29 C30 C31 111.0(8) . . ?
C29 C30 C32 110.6(7) . . ?
C31 C30 H30 108.0 . . ?
C32 C30 H30 108.0 . . ?
C32 C30 C31 111.0(7) . . ?
C30 C31 H31A 109.5 . . ?
C30 C31 H31B 109.5 . . ?
C30 C31 H31C 109.5 . . ?
H31A C31 H31B 109.5 . . ?
H31A C31 H31C 109.5 . . ?
H31B C31 H31C 109.5 . . ?
C30 C32 H32A 109.5 . . ?
C30 C32 H32B 109.5 . . ?
C30 C32 H32C 109.5 . . ?
H32A C32 H32B 109.5 . . ?
H32A C32 H32C 109.5 . . ?
H32B C32 H32C 109.5 . . ?
C1 C33 C34 107.3(7) . . ?
C1 C33 C36 109.7(7) . . ?
C34 C33 C36 109.0(7) . . ?
C35 C33 C1 111.6(6) . . ?
C35 C33 C34 109.6(8) . . ?
C35 C33 C36 109.6(7) . . ?
C33 C34 H34A 109.5 . . ?
C33 C34 H34B 109.5 . . ?
C33 C34 H34C 109.5 . . ?
H34A C34 H34B 109.5 . . ?
H34A C34 H34C 109.5 . . ?
H34B C34 H34C 109.5 . . ?
C33 C35 H35A 109.5 . . ?
C33 C35 H35B 109.5 . . ?
C33 C35 H35C 109.5 . . ?
H35A C35 H35B 109.5 . . ?
H35A C35 H35C 109.5 . . ?
H35B C35 H35C 109.5 . . ?
C33 C36 H36A 109.5 . . ?
C33 C36 H36B 109.5 . . ?
C33 C36 H36C 109.5 . . ?
H36A C36 H36B 109.5 . . ?
H36A C36 H36C 109.5 . . ?
H36B C36 H36C 109.5 . . ?
C52 O51 C55 112.2(18) . . ?
O51 C52 H52A 110.8 . . ?
O51 C52 H52B 110.8 . . ?
O51 C52 C53 104.8(16) . . ?
H52A C52 H52B 108.9 . . ?
C53 C52 H52A 110.8 . . ?
C53 C52 H52B 110.8 . . ?
C52 C53 H53A 110.1 . . ?
C52 C53 H53B 110.1 . . ?
H53A C53 H53B 108.4 . . ?
C54 C53 C52 108.2(14) . . ?
C54 C53 H53A 110.1 . . ?
C54 C53 H53B 110.1 . . ?
C53 C54 H54A 111.9 . . ?
C53 C54 H54B 111.9 . . ?
C53 C54 C55 99.6(13) . . ?
H54A C54 H54B 109.6 . . ?
C55 C54 H54A 111.9 . . ?
C55 C54 H54B 111.9 . . ?
O51 C55 C54 108.2(14) . . ?
O51 C55 H55A 110.1 . . ?
O51 C55 H55B 110.1 . . ?
C54 C55 H55A 110.1 . . ?
C54 C55 H55B 110.1 . . ?
H55A C55 H55B 108.4 . . ?

loop_
_geom_bond_atom_site_label_1
_geom_bond_atom_site_label_2
_geom_bond_distance
_geom_bond_site_symmetry_2
_geom_bond_publ_flag
Fe Cl1 2.242(2) . ?
Fe Cl2 2.316(2) . ?
Fe N1 2.221(6) . ?
Fe N2 2.244(6) . ?
Fe N3 2.054(6) . ?
N1 C3 1.287(8) . ?
N1 C5 1.463(9) . ?
N2 C19 1.300(9) . ?
N2 C21 1.447(9) . ?
N3 C2 1.334(9) . ?
N3 C18 1.351(9) . ?
N4 C1 1.357(9) . ?
N4 C2 1.337(9) . ?
C1 C17 1.404(10) . ?
C1 C33 1.521(10) . ?
C2 C3 1.488(10) . ?
C3 C4 1.490(10) . ?
C4 H4A 0.9800 . ?
C4 H4B 0.9800 . ?
C4 H4C 0.9800 . ?
C5 C6 1.391(10) . ?
C5 C13 1.396(10) . ?
C6 C7 1.528(11) . ?
C6 C10 1.376(10) . ?
C7 H7 1.0000 . ?
C7 C8 1.520(13) . ?
C7 C9 1.491(12) . ?
C8 H8A 0.9800 . ?
C8 H8B 0.9800 . ?
C8 H8C 0.9800 . ?
C9 H9A 0.9800 . ?
C9 H9B 0.9800 . ?
C9 H9C 0.9800 . ?
C10 H10 0.9500 . ?
C10 C11 1.367(11) . ?
C11 H11 0.9500 . ?
C11 C12 1.391(11) . ?
C12 H12 0.9500 . ?
C12 C13 1.383(10) . ?
C13 C14 1.529(10) . ?
C14 H14 1.0000 . ?
C14 C15 1.520(11) . ?
C14 C16 1.523(11) . ?
C15 H15A 0.9800 . ?
C15 H15B 0.9800 . ?
C15 H15C 0.9800 . ?
C16 H16A 0.9800 . ?
C16 H16B 0.9800 . ?
C16 H16C 0.9800 . ?
C17 H17 0.9500 . ?
C17 C18 1.360(10) . ?
C18 C19 1.492(10) . ?
C19 C20 1.488(10) . ?
C20 H20A 0.9800 . ?
C20 H20B 0.9800 . ?
C20 H20C 0.9800 . ?
C21 C22 1.380(11) . ?
C21 C29 1.415(11) . ?
C22 C23 1.512(11) . ?
C22 C26 1.410(11) . ?
C23 H23 1.0000 . ?
C23 C24 1.520(12) . ?
C23 C25 1.522(11) . ?
C24 H24A 0.9800 . ?
C24 H24B 0.9800 . ?
C24 H24C 0.9800 . ?
C25 H25A 0.9800 . ?
C25 H25B 0.9800 . ?
C25 H25C 0.9800 . ?
C26 H26 0.9500 . ?
C26 C27 1.389(13) . ?
C27 H27 0.9500 . ?
C27 C28 1.387(12) . ?
C28 H28 0.9500 . ?
C28 C29 1.379(11) . ?
C29 C30 1.507(12) . ?
C30 H30 1.0000 . ?
C30 C31 1.539(12) . ?
C30 C32 1.529(13) . ?
C31 H31A 0.9800 . ?
C31 H31B 0.9800 . ?
C31 H31C 0.9800 . ?
C32 H32A 0.9800 . ?
C32 H32B 0.9800 . ?
C32 H32C 0.9800 . ?
C33 C34 1.530(11) . ?
C33 C35 1.518(10) . ?
C33 C36 1.545(12) . ?
C34 H34A 0.9800 . ?
C34 H34B 0.9800 . ?
C34 H34C 0.9800 . ?
C35 H35A 0.9800 . ?
C35 H35B 0.9800 . ?
C35 H35C 0.9800 . ?
C36 H36A 0.9800 . ?
C36 H36B 0.9800 . ?
C36 H36C 0.9800 . ?
O51 C52 1.300(17) . ?
O51 C55 1.362(16) . ?
C52 H52A 0.9900 . ?
C52 H52B 0.9900 . ?
C52 C53 1.530(19) . ?
C53 H53A 0.9900 . ?
C53 H53B 0.9900 . ?
C53 C54 1.471(18) . ?
C54 H54A 0.9900 . ?
C54 H54B 0.9900 . ?
C54 C55 1.552(18) . ?
C55 H55A 0.9900 . ?
C55 H55B 0.9900 . ?

loop_
_geom_contact_atom_site_label_1
_geom_contact_atom_site_label_2
_geom_contact_distance
_geom_contact_site_symmetry_1
_geom_contact_site_symmetry_2
_geom_contact_publ_flag
. . . . . ?

loop_
_geom_torsion_atom_site_label_1
_geom_torsion_atom_site_label_2
_geom_torsion_atom_site_label_3
_geom_torsion_atom_site_label_4
_geom_torsion
_geom_torsion_site_symmetry_1
_geom_torsion_site_symmetry_2
_geom_torsion_site_symmetry_3
_geom_torsion_site_symmetry_4
_geom_torsion_publ_flag
Fe N1 C3 C2 7.3(8) . . . . ?
Fe N1 C3 C4 -173.2(6) . . . . ?
Fe N1 C5 C6 -94.8(7) . . . . ?
Fe N1 C5 C13 83.4(7) . . . . ?
Fe N2 C19 C18 -11.9(8) . . . . ?
Fe N2 C19 C20 168.2(6) . . . . ?
Fe N2 C21 C22 87.6(7) . . . . ?
Fe N2 C21 C29 -89.3(7) . . . . ?
Fe N3 C2 N4 168.0(6) . . . . ?
Fe N3 C2 C3 -16.9(8) . . . . ?
Fe N3 C18 C17 -169.4(6) . . . . ?
Fe N3 C18 C19 15.1(8) . . . . ?
N1 C5 C6 C7 1.3(10) . . . . ?
N1 C5 C6 C10 -179.5(6) . . . . ?
N1 C5 C13 C12 179.3(6) . . . . ?
N1 C5 C13 C14 -0.5(10) . . . . ?
N2 C21 C22 C23 -1.2(11) . . . . ?
N2 C21 C22 C26 177.6(6) . . . . ?
N2 C21 C29 C28 -178.3(6) . . . . ?
N2 C21 C29 C30 4.3(11) . . . . ?
N3 C2 C3 N1 5.2(9) . . . . ?
N3 C2 C3 C4 -174.3(7) . . . . ?
N3 C18 C19 N2 -0.8(9) . . . . ?
N3 C18 C19 C20 179.1(7) . . . . ?
N4 C1 C17 C18 -3.0(11) . . . . ?
N4 C1 C33 C34 -105.5(8) . . . . ?
N4 C1 C33 C35 14.6(11) . . . . ?
N4 C1 C33 C36 136.2(7) . . . . ?
N4 C2 C3 N1 -179.3(6) . . . . ?
N4 C2 C3 C4 1.2(10) . . . . ?
C1 N4 C2 N3 1.2(11) . . . . ?
C1 N4 C2 C3 -173.6(6) . . . . ?
C1 C17 C18 N3 1.6(11) . . . . ?
C1 C17 C18 C19 176.5(7) . . . . ?
C2 N3 C18 C17 0.9(10) . . . . ?
C2 N3 C18 C19 -174.6(6) . . . . ?
C2 N4 C1 C17 1.6(10) . . . . ?
C2 N4 C1 C33 178.1(7) . . . . ?
C3 N1 C5 C6 87.6(8) . . . . ?
C3 N1 C5 C13 -94.2(8) . . . . ?
C5 N1 C3 C2 -174.8(6) . . . . ?
C5 N1 C3 C4 4.6(11) . . . . ?
C5 C6 C7 C8 114.7(9) . . . . ?
C5 C6 C7 C9 -122.1(9) . . . . ?
C5 C6 C10 C11 0.1(11) . . . . ?
C5 C13 C14 C15 -118.7(8) . . . . ?
C5 C13 C14 C16 117.6(8) . . . . ?
C6 C5 C13 C12 -2.6(10) . . . . ?
C6 C5 C13 C14 177.6(7) . . . . ?
C6 C10 C11 C12 -2.3(11) . . . . ?
C7 C6 C10 C11 179.4(7) . . . . ?
C10 C6 C7 C8 -64.6(10) . . . . ?
C10 C6 C7 C9 58.7(11) . . . . ?
C10 C11 C12 C13 2.1(11) . . . . ?
C11 C12 C13 C5 0.3(10) . . . . ?
C11 C12 C13 C14 -179.9(7) . . . . ?
C12 C13 C14 C15 61.6(9) . . . . ?
C12 C13 C14 C16 -62.1(9) . . . . ?
C13 C5 C6 C7 -176.9(7) . . . . ?
C13 C5 C6 C10 2.4(11) . . . . ?
C17 C1 C33 C34 70.9(10) . . . . ?
C17 C1 C33 C35 -169.0(8) . . . . ?
C17 C1 C33 C36 -47.3(10) . . . . ?
C17 C18 C19 N2 -176.0(7) . . . . ?
C17 C18 C19 C20 3.9(12) . . . . ?
C18 N3 C2 N4 -2.5(11) . . . . ?
C18 N3 C2 C3 172.6(6) . . . . ?
C19 N2 C21 C22 -98.4(8) . . . . ?
C19 N2 C21 C29 84.7(9) . . . . ?
C21 N2 C19 C18 173.5(6) . . . . ?
C21 N2 C19 C20 -6.3(11) . . . . ?
C21 C22 C23 C24 98.2(9) . . . . ?
C21 C22 C23 C25 -135.4(8) . . . . ?
C21 C22 C26 C27 2.1(12) . . . . ?
C21 C29 C30 C31 -128.9(8) . . . . ?
C21 C29 C30 C32 107.5(9) . . . . ?
C22 C21 C29 C28 5.0(11) . . . . ?
C22 C21 C29 C30 -172.4(7) . . . . ?
C22 C26 C27 C28 1.7(13) . . . . ?
C23 C22 C26 C27 -179.0(8) . . . . ?
C26 C22 C23 C24 -80.7(10) . . . . ?
C26 C22 C23 C25 45.7(10) . . . . ?
C26 C27 C28 C29 -2.3(13) . . . . ?
C27 C28 C29 C21 -0.9(12) . . . . ?
C27 C28 C29 C30 176.5(8) . . . . ?
C28 C29 C30 C31 53.9(10) . . . . ?
C28 C29 C30 C32 -69.8(10) . . . . ?
C29 C21 C22 C23 175.6(7) . . . . ?
C29 C21 C22 C26 -5.5(11) . . . . ?
C33 C1 C17 C18 -179.3(7) . . . . ?
O51 C52 C53 C54 -18(3) . . . . ?
C52 O51 C55 C54 -27(2) . . . . ?
C52 C53 C54 C55 3(2) . . . . ?
C53 C54 C55 O51 12(2) . . . . ?
C55 O51 C52 C53 27(3) . . . . ?

loop_
_platon_squeeze_void_nr
_platon_squeeze_void_average_x
_platon_squeeze_void_average_y
_platon_squeeze_void_average_z
_platon_squeeze_void_volume
_platon_squeeze_void_count_electrons
_platon_squeeze_void_content
1 -0.000 -0.000 -0.006 348 77 n-hexane
2 0.053 0.381 0.156 62 8 ' '
3 -0.053 0.619 0.655 62 8 ' '
4 0.329 0.947 0.822 63 8 ' '
5 0.381 0.329 -0.011 61 8 ' '
6 0.619 0.671 0.489 61 8 ' '
7 0.671 1.053 0.322 63 9 ' '
